data_7212849
loop_
_publ_author_name
'Lee, So Young'
'Lee, Shim Sung'

_publ_section_title
;
 Anion-directed supramolecular silver(i) complexes of an O2S2-macrocycle:
 cyclic oligomer and 2-D coordination polymers
;
_journal_issue 11
_journal_name_full CrystEngComm
_journal_page_first 3471
_journal_paper_doi 10.1039/c0ce00182a
_journal_volume 12
_journal_year 2010
_chemical_formula_sum 'C21 H24 Ag F3 O5 S3'
_chemical_formula_weight 617.45
_chemical_name_systematic
;
?
;
_space_group_IT_number 14
_symmetry_cell_setting monoclinic
_symmetry_space_group_name_Hall '-P 2ybc'
_symmetry_space_group_name_H-M 'P 1 21/c 1'
_atom_sites_solution_hydrogens geom
_atom_sites_solution_primary direct
_atom_sites_solution_secondary difmap
_audit_creation_method SHELXTL
_cell_angle_alpha 90.00
_cell_angle_beta 105.185(2)
_cell_angle_gamma 90.00
_cell_formula_units_Z 4
_cell_length_a 10.7047(7)
_cell_length_b 17.0508(11)
_cell_length_c 13.6200(9)
_cell_measurement_reflns_used 4591
_cell_measurement_temperature 173(2)
_cell_measurement_theta_max 27.47
_cell_measurement_theta_min 2.31
_cell_volume 2399.2(3)
_computing_cell_refinement 'Bruker SMART'
_computing_data_collection 'Bruker SMART'
_computing_data_reduction 'Bruker SAINT'
_computing_molecular_graphics 'Bruker SHELXTL'
_computing_publication_material 'Bruker SHELXTL'
_computing_structure_refinement 'Bruker SHELXTL'
_computing_structure_solution 'Bruker SHELXTL'
_diffrn_ambient_temperature 173(2)
_diffrn_measured_fraction_theta_full 0.994
_diffrn_measured_fraction_theta_max 0.994
_diffrn_measurement_device_type 'CCD area detector'
_diffrn_measurement_method 'phi and omega scans'
_diffrn_radiation_monochromator graphite
_diffrn_radiation_source 'fine-focus sealed tube'
_diffrn_radiation_type MoK\a
_diffrn_radiation_wavelength 0.71073
_diffrn_reflns_av_R_equivalents 0.0335
_diffrn_reflns_av_sigmaI/netI 0.0421
_diffrn_reflns_limit_h_max 11
_diffrn_reflns_limit_h_min -14
_diffrn_reflns_limit_k_max 22
_diffrn_reflns_limit_k_min -22
_diffrn_reflns_limit_l_max 17
_diffrn_reflns_limit_l_min -18
_diffrn_reflns_number 17302
_diffrn_reflns_theta_full 28.29
_diffrn_reflns_theta_max 28.29
_diffrn_reflns_theta_min 1.96
_exptl_absorpt_coefficient_mu 1.155
_exptl_absorpt_correction_T_max 0.9445
_exptl_absorpt_correction_T_min 0.7232
_exptl_absorpt_correction_type 'empirical SADABS'
_exptl_absorpt_process_details
;
Ratio of minimum to maximum apparent transmission: 0.823427
;
_exptl_crystal_colour colorless
_exptl_crystal_density_diffrn 1.709
_exptl_crystal_density_method 'not measured'
_exptl_crystal_description plate
_exptl_crystal_F_000 1248
_exptl_crystal_size_max 0.30
_exptl_crystal_size_mid 0.20
_exptl_crystal_size_min 0.05
_refine_diff_density_max 1.339
_refine_diff_density_min -1.566
_refine_diff_density_rms 0.193
_refine_ls_extinction_method none
_refine_ls_goodness_of_fit_ref 1.199
_refine_ls_hydrogen_treatment constr
_refine_ls_matrix_type full
_refine_ls_number_parameters 298
_refine_ls_number_reflns 5915
_refine_ls_number_restraints 0
_refine_ls_restrained_S_all 1.199
_refine_ls_R_factor_all 0.0737
_refine_ls_R_factor_gt 0.0424
_refine_ls_shift/su_max 0.000
_refine_ls_shift/su_mean 0.000
_refine_ls_structure_factor_coef Fsqd
_refine_ls_weighting_details 'calc w=1/[\s^2^(Fo^2^)+(0.0000P)^2^+15.1091P] where P=(Fo^2^+2Fc^2^)/3'
_refine_ls_weighting_scheme calc
_refine_ls_wR_factor_gt 0.0805
_refine_ls_wR_factor_ref 0.1348
_reflns_number_gt 4403
_reflns_number_total 5915
_reflns_threshold_expression >2sigma(I)
_cod_data_source_file c0ce00182a.txt
_cod_data_source_block compound3
_cod_depositor_comments
;
The following automatic conversions were performed:

'_symmetry_cell_setting' value 'Monoclinic' changed to 'monoclinic'
according to /home/saulius/struct/CIF-dictionaries/cif_core.dic
dictionary named 'cif_core.dic' version 2.4.2 from 2011-04-26.

Automatic conversion script
Id: cif_fix_values 1891 2012-01-12 08:04:46Z andrius 
;
_cod_original_sg_symbol_H-M P2(1)/c
_cod_database_code 7212849

loop_
_symmetry_equiv_pos_as_xyz
'x, y, z'
'-x, y+1/2, -z+1/2'
'-x, -y, -z'
'x, -y-1/2, z-1/2'

loop_
_atom_site_label
_atom_site_type_symbol
_atom_site_fract_x
_atom_site_fract_y
_atom_site_fract_z
_atom_site_U_iso_or_equiv
_atom_site_adp_type
_atom_site_occupancy
_atom_site_symmetry_multiplicity
_atom_site_calc_flag
_atom_site_refinement_flags
Ag1 Ag 0.57985(4) 0.38962(3) -0.41781(3) 0.03533(13) Uani 1 1 d .
F1 F 0.8868(5) 0.5216(3) -0.5763(3) 0.0806(15) Uani 1 1 d .
F2 F 0.9014(5) 0.6395(3) -0.5224(4) 0.0814(16) Uani 1 1 d .
F3 F 0.7449(4) 0.6059(3) -0.6476(3) 0.0571(11) Uani 1 1 d .
S1 S 0.55596(14) 0.43036(8) -0.25189(10) 0.0322(3) Uani 1 1 d .
S2 S 0.66030(14) 0.21959(8) -0.00218(10) 0.0320(3) Uani 1 1 d .
S3 S 0.72623(14) 0.55824(9) -0.46910(12) 0.0360(3) Uani 1 1 d .
O1 O 0.6705(4) 0.4539(2) 0.0078(3) 0.0390(10) Uani 1 1 d .
O2 O 0.9083(4) 0.3430(2) 0.0990(3) 0.0430(10) Uani 1 1 d .
O3 O 0.8220(4) 0.5395(3) -0.3771(3) 0.0483(11) Uani 1 1 d .
O4 O 0.6498(5) 0.4919(3) -0.5179(4) 0.0610(14) Uani 1 1 d .
O5 O 0.6524(4) 0.6269(3) -0.4666(4) 0.0536(12) Uani 1 1 d .
C1 C 0.8209(7) 0.4517(4) 0.1790(5) 0.0460(16) Uani 1 1 d .
H1A H 0.8316 0.5088 0.1917 0.055 Uiso 1 1 calc R
H1B H 0.8315 0.4254 0.2455 0.055 Uiso 1 1 calc R
C2 C 0.6848(6) 0.4361(4) 0.1129(5) 0.0429(15) Uani 1 1 d .
H2A H 0.6632 0.3802 0.1192 0.052 Uiso 1 1 calc R
H2B H 0.6225 0.4680 0.1382 0.052 Uiso 1 1 calc R
C3 C 0.6786(6) 0.5304(4) -0.0212(4) 0.0360(13) Uani 1 1 d .
C4 C 0.6648(6) 0.5950(4) 0.0364(5) 0.0433(15) Uani 1 1 d .
H4A H 0.6529 0.5882 0.1025 0.052 Uiso 1 1 calc R
C5 C 0.6684(6) 0.6693(4) -0.0024(6) 0.0493(17) Uani 1 1 d .
H5B H 0.6576 0.7136 0.0370 0.059 Uiso 1 1 calc R
C6 C 0.6874(7) 0.6801(4) -0.0976(6) 0.0541(18) Uani 1 1 d .
H6A H 0.6896 0.7315 -0.1242 0.065 Uiso 1 1 calc R
C7 C 0.7030(7) 0.6154(4) -0.1539(5) 0.0473(16) Uani 1 1 d .
H7A H 0.7179 0.6230 -0.2190 0.057 Uiso 1 1 calc R
C8 C 0.6977(6) 0.5400(3) -0.1186(4) 0.0354(13) Uani 1 1 d .
C9 C 0.7139(6) 0.4701(4) -0.1800(5) 0.0381(13) Uani 1 1 d .
H9A H 0.7624 0.4290 -0.1342 0.046 Uiso 1 1 calc R
H9B H 0.7650 0.4850 -0.2281 0.046 Uiso 1 1 calc R
C10 C 0.5410(6) 0.3396(3) -0.1865(5) 0.0368(13) Uani 1 1 d .
H10A H 0.5605 0.3510 -0.1128 0.044 Uiso 1 1 calc R
H10B H 0.4495 0.3225 -0.2087 0.044 Uiso 1 1 calc R
C11 C 0.6249(6) 0.2713(3) -0.2010(4) 0.0370(13) Uani 1 1 d .
H11A H 0.7171 0.2871 -0.1798 0.044 Uiso 1 1 calc R
H11B H 0.6036 0.2568 -0.2739 0.044 Uiso 1 1 calc R
C12 C 0.6040(7) 0.2005(3) -0.1386(5) 0.0409(14) Uani 1 1 d .
H12A H 0.6512 0.1549 -0.1560 0.049 Uiso 1 1 calc R
H12B H 0.5108 0.1873 -0.1562 0.049 Uiso 1 1 calc R
C13 C 0.8316(6) 0.1979(4) 0.0217(4) 0.0371(13) Uani 1 1 d .
H13A H 0.8430 0.1429 0.0024 0.045 Uiso 1 1 calc R
H13B H 0.8706 0.2326 -0.0205 0.045 Uiso 1 1 calc R
C14 C 0.8986(5) 0.2098(3) 0.1312(4) 0.0335(12) Uani 1 1 d .
C15 C 0.9249(6) 0.1463(4) 0.1978(5) 0.0428(15) Uani 1 1 d .
H15A H 0.8991 0.0952 0.1728 0.051 Uiso 1 1 calc R
C16 C 0.9880(6) 0.1561(4) 0.2996(5) 0.0459(15) Uani 1 1 d .
H16A H 1.0054 0.1122 0.3440 0.055 Uiso 1 1 calc R
C17 C 1.0254(6) 0.2304(4) 0.3358(5) 0.0472(16) Uani 1 1 d .
H17A H 1.0693 0.2375 0.4055 0.057 Uiso 1 1 calc R
C18 C 0.9994(6) 0.2946(4) 0.2717(5) 0.0460(15) Uani 1 1 d .
H18A H 1.0250 0.3455 0.2974 0.055 Uiso 1 1 calc R
C19 C 0.9355(6) 0.2843(4) 0.1695(5) 0.0377(13) Uani 1 1 d .
C20 C 0.9258(7) 0.4232(4) 0.1317(5) 0.0473(16) Uani 1 1 d .
H20A H 0.9266 0.4568 0.0726 0.057 Uiso 1 1 calc R
H20B H 1.0109 0.4287 0.1820 0.057 Uiso 1 1 calc R
C21 C 0.8205(6) 0.5821(4) -0.5584(5) 0.0414(14) Uani 1 1 d .

loop_
_atom_site_aniso_label
_atom_site_aniso_U_11
_atom_site_aniso_U_22
_atom_site_aniso_U_33
_atom_site_aniso_U_23
_atom_site_aniso_U_13
_atom_site_aniso_U_12
Ag1 0.0407(3) 0.0387(2) 0.0276(2) -0.00282(18) 0.01072(17) 0.0005(2)
F1 0.080(3) 0.108(4) 0.058(3) 0.003(3) 0.028(3) 0.043(3)
F2 0.068(3) 0.119(4) 0.065(3) -0.015(3) 0.031(2) -0.057(3)
F3 0.053(2) 0.079(3) 0.036(2) 0.020(2) 0.0058(17) -0.006(2)
S1 0.0384(8) 0.0318(7) 0.0260(7) -0.0010(5) 0.0076(6) 0.0023(6)
S2 0.0373(8) 0.0309(7) 0.0282(7) 0.0015(5) 0.0095(6) 0.0004(6)
S3 0.0327(7) 0.0365(7) 0.0385(8) 0.0078(6) 0.0086(6) -0.0036(6)
O1 0.053(3) 0.035(2) 0.030(2) -0.0036(17) 0.0128(19) -0.0028(19)
O2 0.051(3) 0.035(2) 0.041(2) 0.0001(19) 0.009(2) -0.003(2)
O3 0.051(3) 0.056(3) 0.033(2) 0.013(2) 0.002(2) 0.004(2)
O4 0.074(4) 0.056(3) 0.048(3) 0.009(2) 0.008(3) -0.032(3)
O5 0.045(3) 0.059(3) 0.057(3) 0.004(2) 0.014(2) 0.014(2)
C1 0.060(4) 0.039(3) 0.036(3) -0.007(3) 0.006(3) -0.007(3)
C2 0.053(4) 0.045(4) 0.036(3) -0.003(3) 0.021(3) -0.005(3)
C3 0.032(3) 0.039(3) 0.035(3) -0.007(2) 0.005(2) 0.001(2)
C4 0.042(3) 0.043(4) 0.043(4) -0.011(3) 0.009(3) 0.008(3)
C5 0.044(4) 0.037(3) 0.060(4) -0.013(3) 0.001(3) 0.007(3)
C6 0.060(5) 0.030(3) 0.067(5) 0.000(3) 0.006(4) 0.001(3)
C7 0.057(4) 0.042(3) 0.036(3) 0.002(3) 0.001(3) 0.000(3)
C8 0.031(3) 0.039(3) 0.033(3) 0.004(2) 0.004(2) 0.002(2)
C9 0.041(3) 0.038(3) 0.038(3) -0.003(3) 0.013(3) -0.002(3)
C10 0.042(3) 0.034(3) 0.035(3) 0.000(2) 0.012(3) 0.002(3)
C11 0.053(4) 0.037(3) 0.021(3) 0.009(2) 0.010(2) 0.003(3)
C12 0.053(4) 0.032(3) 0.039(3) -0.002(3) 0.014(3) -0.004(3)
C13 0.035(3) 0.041(3) 0.040(3) -0.005(3) 0.018(3) -0.002(3)
C14 0.024(3) 0.036(3) 0.042(3) -0.008(2) 0.010(2) -0.002(2)
C15 0.043(4) 0.039(3) 0.052(4) -0.004(3) 0.021(3) 0.000(3)
C16 0.043(4) 0.046(4) 0.048(4) 0.007(3) 0.010(3) 0.012(3)
C17 0.039(4) 0.054(4) 0.040(4) -0.001(3) -0.004(3) 0.005(3)
C18 0.037(3) 0.045(4) 0.051(4) -0.009(3) 0.003(3) 0.002(3)
C19 0.032(3) 0.040(3) 0.039(3) -0.002(3) 0.005(2) 0.000(3)
C20 0.049(4) 0.036(3) 0.054(4) -0.001(3) 0.010(3) -0.010(3)
C21 0.031(3) 0.050(4) 0.042(3) 0.004(3) 0.008(3) -0.003(3)

loop_
_atom_type_symbol
_atom_type_description
_atom_type_scat_dispersion_real
_atom_type_scat_dispersion_imag
_atom_type_scat_source
C C 0.0033 0.0016 'International Tables Vol C Tables 4.2.6.8 and 6.1.1.4'
H H 0.0000 0.0000 'International Tables Vol C Tables 4.2.6.8 and 6.1.1.4'
O O 0.0106 0.0060 'International Tables Vol C Tables 4.2.6.8 and 6.1.1.4'
F F 0.0171 0.0103 'International Tables Vol C Tables 4.2.6.8 and 6.1.1.4'
S S 0.1246 0.1234 'International Tables Vol C Tables 4.2.6.8 and 6.1.1.4'
Ag Ag -0.8971 1.1015 'International Tables Vol C Tables 4.2.6.8 and 6.1.1.4'

loop_
_geom_angle_atom_site_label_1
_geom_angle_atom_site_label_2
_geom_angle_atom_site_label_3
_geom_angle
_geom_angle_site_symmetry_1
_geom_angle_site_symmetry_3
S1 Ag1 O4 115.74(13) . .
S1 Ag1 S2 141.50(5) . 4_565
O4 Ag1 S2 94.80(14) . 4_565
S1 Ag1 O5 106.10(11) . 3_664
O4 Ag1 O5 97.12(16) . 3_664
S2 Ag1 O5 91.82(11) 4_565 3_664
C10 S1 C9 103.8(3) . .
C10 S1 Ag1 104.81(19) . .
C9 S1 Ag1 106.99(19) . .
C13 S2 C12 101.2(3) . .
C13 S2 Ag1 102.9(2) . 4_566
C12 S2 Ag1 106.2(2) . 4_566
O5 S3 O3 116.1(3) . .
O5 S3 O4 113.8(3) . .
O3 S3 O4 114.5(3) . .
O5 S3 C21 104.0(3) . .
O3 S3 C21 103.9(3) . .
O4 S3 C21 102.3(3) . .
C3 O1 C2 119.4(5) . .
C19 O2 C20 119.6(5) . .
S3 O4 Ag1 121.2(3) . .
S3 O5 Ag1 110.4(3) . 3_664
C20 C1 C2 113.2(5) . .
O1 C2 C1 112.9(5) . .
O1 C3 C4 124.8(6) . .
O1 C3 C8 114.7(5) . .
C4 C3 C8 120.5(6) . .
C5 C4 C3 119.9(6) . .
C4 C5 C6 120.7(6) . .
C5 C6 C7 119.1(6) . .
C6 C7 C8 122.1(6) . .
C7 C8 C3 117.8(6) . .
C7 C8 C9 121.9(6) . .
C3 C8 C9 120.3(5) . .
C8 C9 S1 111.5(4) . .
C11 C10 S1 117.4(4) . .
C10 C11 C12 110.9(5) . .
C11 C12 S2 111.6(4) . .
C14 C13 S2 110.5(4) . .
C19 C14 C15 118.5(6) . .
C19 C14 C13 120.9(6) . .
C15 C14 C13 120.6(5) . .
C16 C15 C14 121.4(6) . .
C17 C16 C15 119.2(6) . .
C16 C17 C18 120.6(6) . .
C17 C18 C19 119.8(6) . .
O2 C19 C14 114.8(5) . .
O2 C19 C18 124.8(6) . .
C14 C19 C18 120.4(6) . .
O2 C20 C1 112.7(5) . .
F1 C21 F2 108.6(6) . .
F1 C21 F3 107.4(6) . .
F2 C21 F3 107.3(5) . .
F1 C21 S3 111.8(5) . .
F2 C21 S3 110.1(5) . .
F3 C21 S3 111.5(4) . .

loop_
_geom_bond_atom_site_label_1
_geom_bond_atom_site_label_2
_geom_bond_distance
_geom_bond_site_symmetry_2
Ag1 S1 2.4408(14) .
Ag1 O4 2.448(4) .
Ag1 S2 2.4593(14) 4_565
Ag1 O5 2.586(5) 3_664
F1 C21 1.310(8) .
F2 C21 1.314(7) .
F3 C21 1.334(7) .
S1 C10 1.814(6) .
S1 C9 1.846(6) .
S2 C13 1.815(6) .
S2 C12 1.826(6) .
S2 Ag1 2.4593(14) 4_566
S3 O5 1.417(5) .
S3 O3 1.432(4) .
S3 O4 1.451(5) .
S3 C21 1.819(6) .
O1 C3 1.372(7) .
O1 C2 1.431(7) .
O2 C19 1.364(7) .
O2 C20 1.436(7) .
O5 Ag1 2.586(5) 3_664
C1 C20 1.513(9) .
C1 C2 1.522(9) .
C3 C4 1.381(8) .
C3 C8 1.405(8) .
C4 C5 1.377(9) .
C5 C6 1.377(10) .
C6 C7 1.379(9) .
C7 C8 1.379(8) .
C8 C9 1.491(8) .
C10 C11 1.515(8) .
C11 C12 1.525(8) .
C13 C14 1.490(8) .
C14 C19 1.391(8) .
C14 C15 1.392(9) .
C15 C16 1.384(9) .
C16 C17 1.381(9) .
C17 C18 1.381(9) .
C18 C19 1.392(9) .
